data_2224192
loop_
_publ_author_name
'Parthiban, P.'
'Ramkumar, V.'
'Jeong, Yeon Tae'

_publ_section_title
;
 1-Methyl-2,4-bis(2-methoxyphenyl)-3-azabicyclo[3.3.1]nonan-9-one
;
_journal_coeditor_code EZ2190
_journal_issue 12
_journal_name_full 'Acta Crystallographica Section E'
_journal_page_first o3103
_journal_paper_doi 10.1107/S1600536809047928
_journal_volume 65
_journal_year 2009
_chemical_formula_iupac 'C23 H27 N O3'
_chemical_formula_moiety 'C23 H27 N O3'
_chemical_formula_sum 'C23 H27 N O3'
_chemical_formula_weight 365.46
_chemical_name_systematic
;
1-Methyl-2,4-bis(2-methoxyphenyl)-3-azabicyclo[3.3.1]nonan-9-one
;
_space_group_IT_number 14
_symmetry_cell_setting monoclinic
_symmetry_space_group_name_Hall '-P 2yn'
_symmetry_space_group_name_H-M 'P 1 21/n 1'
_atom_sites_solution_hydrogens geom
_atom_sites_solution_primary direct
_atom_sites_solution_secondary difmap
_audit_creation_method SHELXL-97
_cell_angle_alpha 90.00
_cell_angle_beta 96.297(2)
_cell_angle_gamma 90.00
_cell_formula_units_Z 4
_cell_length_a 7.9569(3)
_cell_length_b 20.8291(9)
_cell_length_c 11.6708(6)
_cell_measurement_reflns_used 4178
_cell_measurement_temperature 298(2)
_cell_measurement_theta_max 28.01
_cell_measurement_theta_min 2.63
_cell_volume 1922.59(15)
_computing_cell_refinement 'APEX2 and SAINT-Plus (Bruker, 2004)'
_computing_data_collection 'APEX2 (Bruker, 2004)'
_computing_data_reduction 'SAINT-Plus and XPREP (Bruker, 2004)'
_computing_molecular_graphics 'ORTEP-3 (Farrugia, 1997) and Mercury (Macrae <i>et al.</i>,  2006)'
_computing_publication_material 'SHELXL97 (Sheldrick, 2008)'
_computing_structure_refinement 'SHELXL97 (Sheldrick, 2008)'
_computing_structure_solution 'SHELXS97 (Sheldrick, 2008)'
_diffrn_ambient_temperature 298(2)
_diffrn_measured_fraction_theta_full 0.993
_diffrn_measured_fraction_theta_max 0.964
_diffrn_measurement_device_type 'Bruker APEXII CCD area-detector'
_diffrn_measurement_method '\f and \w'
_diffrn_radiation_monochromator graphite
_diffrn_radiation_source 'fine-focus sealed tube'
_diffrn_radiation_type MoK\a
_diffrn_radiation_wavelength 0.71073
_diffrn_reflns_av_R_equivalents 0.0262
_diffrn_reflns_av_sigmaI/netI 0.0345
_diffrn_reflns_limit_h_max 10
_diffrn_reflns_limit_h_min -8
_diffrn_reflns_limit_k_max 27
_diffrn_reflns_limit_k_min -27
_diffrn_reflns_limit_l_max 15
_diffrn_reflns_limit_l_min -15
_diffrn_reflns_number 14049
_diffrn_reflns_theta_full 25.00
_diffrn_reflns_theta_max 28.30
_diffrn_reflns_theta_min 2.63
_exptl_absorpt_coefficient_mu 0.083
_exptl_absorpt_correction_T_max 0.9804
_exptl_absorpt_correction_T_min 0.2879
_exptl_absorpt_correction_type multi-scan
_exptl_absorpt_process_details '(SADABS; Bruker, 1999)'
_exptl_crystal_colour Colourless
_exptl_crystal_density_diffrn 1.263
_exptl_crystal_density_method 'not measured'
_exptl_crystal_description Block
_exptl_crystal_F_000 784
_exptl_crystal_size_max 0.41
_exptl_crystal_size_mid 0.24
_exptl_crystal_size_min 0.20
_refine_diff_density_max 0.215
_refine_diff_density_min -0.206
_refine_ls_extinction_method none
_refine_ls_goodness_of_fit_ref 1.018
_refine_ls_hydrogen_treatment mixed
_refine_ls_matrix_type full
_refine_ls_number_parameters 251
_refine_ls_number_reflns 4608
_refine_ls_number_restraints 0
_refine_ls_restrained_S_all 1.018
_refine_ls_R_factor_all 0.0758
_refine_ls_R_factor_gt 0.0475
_refine_ls_shift/su_max 0.000
_refine_ls_shift/su_mean 0.000
_refine_ls_structure_factor_coef Fsqd
_refine_ls_weighting_details 'calc w=1/[\s^2^(Fo^2^)+(0.0542P)^2^+0.4061P] where P=(Fo^2^+2Fc^2^)/3'
_refine_ls_weighting_scheme calc
_refine_ls_wR_factor_gt 0.1128
_refine_ls_wR_factor_ref 0.1272
_reflns_number_gt 3166
_reflns_number_total 4608
_reflns_threshold_expression I>2\s(I)
_cod_data_source_file ez2190.cif
_cod_data_source_block I
_cod_depositor_comments
;
The following automatic conversions were performed:
'_symmetry_cell_setting' value 'Monoclinic' changed to 'monoclinic'
according to '/home/saulius/struct/CIF-dictionaries/cif_core.dic'
dictionary named 'cif_core.dic' version 2.4.1 from
2010-06-29.

'_exptl_absorpt_correction_type' value 'Multi-scan' changed
to 'multi-scan' according to
'/home/saulius/struct/CIF-dictionaries/cif_core.dic' dictionary named
'cif_core.dic' version 2.4.1 from 2010-06-29.

Automatic conversion script
Id: cif_fix_enum 1527 2010-12-29 10:47:43Z saulius 

The following automatic conversions were performed:

'_symmetry_cell_setting' value 'Monoclinic' changed to 'monoclinic'
according to /home/saulius/struct/CIF-dictionaries/cif_core.dic
dictionary named 'cif_core.dic' version 2.4.1 from
2010-06-29.

'_exptl_absorpt_correction_type' value 'Multi-scan'
changed to 'multi-scan' according to
/home/saulius/struct/CIF-dictionaries/cif_core.dic dictionary named
'cif_core.dic' version 2.4.1 from 2010-06-29.

Automatic conversion script
Id: cif_fix_values 1715 2011-07-08 13:25:40Z adriana 
;
_cod_original_sg_symbol_Hall '-P 2yn '
_cod_original_sg_symbol_H-M 'P 21/n '
_cod_database_code 2224192
_cod_database_fobs_code 2224192

loop_
_symmetry_equiv_pos_as_xyz
'x, y, z'
'-x+1/2, y+1/2, -z+1/2'
'-x, -y, -z'
'x-1/2, -y-1/2, z-1/2'

loop_
_atom_site_type_symbol
_atom_site_label
_atom_site_fract_x
_atom_site_fract_y
_atom_site_fract_z
_atom_site_U_iso_or_equiv
_atom_site_adp_type
_atom_site_calc_flag
_atom_site_refinement_flags
_atom_site_occupancy
_atom_site_disorder_assembly
_atom_site_disorder_group
C C1 0.23693(17) 0.12454(6) 0.28186(12) 0.0323(3) Uani d . 1 . .
H H1 0.1669 0.1269 0.3458 0.039 Uiso calc R 1 . .
C C2 0.11755(18) 0.10977(7) 0.16904(12) 0.0363(3) Uani d . 1 . .
C C3 0.2099(2) 0.10169(8) 0.06003(13) 0.0431(4) Uani d . 1 . .
H H3A 0.1254 0.0972 -0.0060 0.052 Uiso calc R 1 . .
H H3B 0.2725 0.1408 0.0492 0.052 Uiso calc R 1 . .
C C4 0.3315(2) 0.04531(8) 0.06032(14) 0.0473(4) Uani d . 1 . .
H H4A 0.4347 0.0557 0.1089 0.057 Uiso calc R 1 . .
H H4B 0.3604 0.0385 -0.0174 0.057 Uiso calc R 1 . .
C C5 0.2575(2) -0.01655(8) 0.10382(14) 0.0465(4) Uani d . 1 . .
H H5A 0.3483 -0.0473 0.1211 0.056 Uiso calc R 1 . .
H H5B 0.1790 -0.0345 0.0427 0.056 Uiso calc R 1 . .
C C6 0.16498(18) -0.00768(7) 0.21184(13) 0.0372(3) Uani d . 1 . .
H H6 0.1050 -0.0475 0.2256 0.045 Uiso calc R 1 . .
C C7 0.27979(17) 0.01007(6) 0.32297(12) 0.0321(3) Uani d . 1 . .
H H7 0.2089 0.0140 0.3862 0.039 Uiso calc R 1 . .
C C8 0.03777(19) 0.04528(7) 0.19078(12) 0.0383(3) Uani d . 1 . .
C C9 0.33357(18) 0.18729(6) 0.27865(12) 0.0334(3) Uani d . 1 . .
C C10 0.49093(19) 0.18943(7) 0.23764(14) 0.0407(4) Uani d . 1 . .
H H10 0.5344 0.1522 0.2082 0.049 Uiso calc R 1 . .
C C11 0.5850(2) 0.24549(8) 0.23944(15) 0.0479(4) Uani d . 1 . .
H H11 0.6903 0.2457 0.2119 0.058 Uiso calc R 1 . .
C C12 0.5214(2) 0.30076(8) 0.28224(16) 0.0505(4) Uani d . 1 . .
H H12 0.5839 0.3385 0.2836 0.061 Uiso calc R 1 . .
C C13 0.3655(2) 0.30062(7) 0.32316(14) 0.0452(4) Uani d . 1 . .
H H13 0.3230 0.3383 0.3516 0.054 Uiso calc R 1 . .
C C14 0.27187(19) 0.24449(7) 0.32211(12) 0.0370(3) Uani d . 1 . .
C C15 -0.0179(2) 0.16144(8) 0.14796(16) 0.0530(4) Uani d . 1 . .
H H15A -0.0981 0.1490 0.0843 0.079 Uiso calc R 1 . .
H H15B 0.0340 0.2014 0.1305 0.079 Uiso calc R 1 . .
H H15C -0.0748 0.1665 0.2158 0.079 Uiso calc R 1 . .
C C16 0.41183(18) -0.04090(6) 0.35486(12) 0.0325(3) Uani d . 1 . .
C C17 0.36550(18) -0.09743(7) 0.40848(12) 0.0355(3) Uani d . 1 . .
C C18 0.4828(2) -0.14549(7) 0.43706(13) 0.0432(4) Uani d . 1 . .
H H18 0.4506 -0.1831 0.4717 0.052 Uiso calc R 1 . .
C C19 0.6482(2) -0.13728(8) 0.41378(14) 0.0487(4) Uani d . 1 . .
H H19 0.7271 -0.1695 0.4330 0.058 Uiso calc R 1 . .
C C20 0.6970(2) -0.08216(8) 0.36268(15) 0.0497(4) Uani d . 1 . .
H H20 0.8087 -0.0767 0.3481 0.060 Uiso calc R 1 . .
C C21 0.57849(19) -0.03438(7) 0.33286(14) 0.0421(4) Uani d . 1 . .
H H21 0.6118 0.0028 0.2974 0.050 Uiso calc R 1 . .
C C22 0.0402(2) 0.29848(8) 0.39536(17) 0.0566(5) Uani d . 1 . .
H H22A 0.1056 0.3174 0.4608 0.085 Uiso calc R 1 . .
H H22B -0.0717 0.2894 0.4143 0.085 Uiso calc R 1 . .
H H22C 0.0339 0.3278 0.3316 0.085 Uiso calc R 1 . .
C C23 0.1527(3) -0.15186(11) 0.49954(19) 0.0793(7) Uani d . 1 . .
H H23A 0.1658 -0.1920 0.4610 0.119 Uiso calc R 1 . .
H H23B 0.0368 -0.1466 0.5134 0.119 Uiso calc R 1 . .
H H23C 0.2235 -0.1515 0.5717 0.119 Uiso calc R 1 . .
N N1 0.35903(15) 0.07229(5) 0.30669(11) 0.0324(3) Uani d . 1 . .
O O1 -0.11245(14) 0.03744(6) 0.19326(12) 0.0606(4) Uani d . 1 . .
O O2 0.11835(14) 0.24067(5) 0.36491(10) 0.0498(3) Uani d . 1 . .
O O3 0.19994(13) -0.10095(5) 0.42960(10) 0.0484(3) Uani d . 1 . .
H H1A 0.4203(18) 0.0824(7) 0.3696(13) 0.032(4) Uiso d . 1 . .

loop_
_atom_site_aniso_label
_atom_site_aniso_U_11
_atom_site_aniso_U_22
_atom_site_aniso_U_33
_atom_site_aniso_U_12
_atom_site_aniso_U_13
_atom_site_aniso_U_23
C1 0.0345(7) 0.0274(7) 0.0357(7) 0.0025(5) 0.0074(6) 0.0021(6)
C2 0.0341(8) 0.0356(8) 0.0387(8) 0.0037(6) 0.0025(6) 0.0037(6)
C3 0.0492(9) 0.0446(9) 0.0360(8) -0.0024(7) 0.0065(7) 0.0062(7)
C4 0.0524(10) 0.0531(10) 0.0386(8) 0.0012(8) 0.0149(7) -0.0044(7)
C5 0.0556(10) 0.0417(9) 0.0415(9) 0.0027(7) 0.0019(7) -0.0094(7)
C6 0.0371(8) 0.0303(7) 0.0437(8) -0.0074(6) 0.0027(6) -0.0005(6)
C7 0.0336(7) 0.0281(7) 0.0356(7) -0.0004(6) 0.0079(6) 0.0008(6)
C8 0.0346(8) 0.0454(9) 0.0344(7) -0.0040(7) 0.0021(6) 0.0012(6)
C9 0.0375(8) 0.0278(7) 0.0352(7) 0.0011(6) 0.0047(6) 0.0033(6)
C10 0.0406(8) 0.0338(8) 0.0490(9) 0.0025(6) 0.0104(7) 0.0025(7)
C11 0.0397(9) 0.0431(9) 0.0625(11) -0.0038(7) 0.0124(8) 0.0071(8)
C12 0.0538(10) 0.0348(9) 0.0637(11) -0.0107(7) 0.0096(8) 0.0045(8)
C13 0.0571(10) 0.0285(8) 0.0511(9) 0.0001(7) 0.0099(8) -0.0009(7)
C14 0.0426(8) 0.0314(7) 0.0379(8) 0.0021(6) 0.0085(6) 0.0037(6)
C15 0.0466(10) 0.0492(10) 0.0613(11) 0.0119(8) -0.0018(8) 0.0049(8)
C16 0.0365(8) 0.0272(7) 0.0340(7) 0.0002(6) 0.0053(6) -0.0024(6)
C17 0.0404(8) 0.0320(7) 0.0337(7) -0.0031(6) 0.0025(6) -0.0014(6)
C18 0.0578(10) 0.0298(7) 0.0408(8) 0.0021(7) 0.0006(7) 0.0024(6)
C19 0.0536(10) 0.0414(9) 0.0498(9) 0.0186(8) -0.0003(8) -0.0031(7)
C20 0.0395(9) 0.0502(10) 0.0608(10) 0.0094(7) 0.0116(8) -0.0031(8)
C21 0.0401(8) 0.0365(8) 0.0510(9) 0.0002(7) 0.0117(7) 0.0023(7)
C22 0.0599(11) 0.0430(10) 0.0702(12) 0.0106(8) 0.0220(9) -0.0069(8)
C23 0.0611(13) 0.0974(16) 0.0793(14) -0.0177(11) 0.0073(11) 0.0504(13)
N1 0.0324(6) 0.0256(6) 0.0383(7) -0.0002(5) -0.0004(5) -0.0006(5)
O1 0.0336(6) 0.0681(8) 0.0795(9) -0.0079(6) 0.0039(6) 0.0119(7)
O2 0.0552(7) 0.0316(6) 0.0678(8) 0.0036(5) 0.0292(6) -0.0024(5)
O3 0.0429(6) 0.0469(7) 0.0564(7) -0.0067(5) 0.0093(5) 0.0167(5)

loop_
_atom_type_symbol
_atom_type_description
_atom_type_scat_dispersion_real
_atom_type_scat_dispersion_imag
_atom_type_scat_source
C C 0.0033 0.0016 'International Tables Vol C Tables 4.2.6.8 and 6.1.1.4'
H H 0.0000 0.0000 'International Tables Vol C Tables 4.2.6.8 and 6.1.1.4'
N N 0.0061 0.0033 'International Tables Vol C Tables 4.2.6.8 and 6.1.1.4'
O O 0.0106 0.0060 'International Tables Vol C Tables 4.2.6.8 and 6.1.1.4'

loop_
_geom_angle_atom_site_label_1
_geom_angle_atom_site_label_2
_geom_angle_atom_site_label_3
_geom_angle_site_symmetry_1
_geom_angle_site_symmetry_3
_geom_angle
_geom_angle_publ_flag
N1 C1 C9 . . 108.50(11) ?
N1 C1 C2 . . 110.35(11) ?
C9 C1 C2 . . 114.20(11) ?
N1 C1 H1 . . 107.9 ?
C9 C1 H1 . . 107.9 ?
C2 C1 H1 . . 107.9 ?
C8 C2 C15 . . 110.51(13) ?
C8 C2 C3 . . 106.63(12) ?
C15 C2 C3 . . 109.61(13) ?
C8 C2 C1 . . 105.02(11) ?
C15 C2 C1 . . 110.47(12) ?
C3 C2 C1 . . 114.42(12) ?
C4 C3 C2 . . 116.20(12) ?
C4 C3 H3A . . 108.2 ?
C2 C3 H3A . . 108.2 ?
C4 C3 H3B . . 108.2 ?
C2 C3 H3B . . 108.2 ?
H3A C3 H3B . . 107.4 ?
C3 C4 C5 . . 112.60(14) ?
C3 C4 H4A . . 109.1 ?
C5 C4 H4A . . 109.1 ?
C3 C4 H4B . . 109.1 ?
C5 C4 H4B . . 109.1 ?
H4A C4 H4B . . 107.8 ?
C4 C5 C6 . . 114.05(12) ?
C4 C5 H5A . . 108.7 ?
C6 C5 H5A . . 108.7 ?
C4 C5 H5B . . 108.7 ?
C6 C5 H5B . . 108.7 ?
H5A C5 H5B . . 107.6 ?
C8 C6 C5 . . 109.21(12) ?
C8 C6 C7 . . 106.72(11) ?
C5 C6 C7 . . 115.07(12) ?
C8 C6 H6 . . 108.6 ?
C5 C6 H6 . . 108.6 ?
C7 C6 H6 . . 108.6 ?
N1 C7 C16 . . 110.89(11) ?
N1 C7 C6 . . 109.03(11) ?
C16 C7 C6 . . 111.68(11) ?
N1 C7 H7 . . 108.4 ?
C16 C7 H7 . . 108.4 ?
C6 C7 H7 . . 108.4 ?
O1 C8 C6 . . 123.22(14) ?
O1 C8 C2 . . 123.74(14) ?
C6 C8 C2 . . 113.02(12) ?
C10 C9 C14 . . 117.47(13) ?
C10 C9 C1 . . 120.91(12) ?
C14 C9 C1 . . 121.54(13) ?
C11 C10 C9 . . 121.82(14) ?
C11 C10 H10 . . 119.1 ?
C9 C10 H10 . . 119.1 ?
C12 C11 C10 . . 119.47(15) ?
C12 C11 H11 . . 120.3 ?
C10 C11 H11 . . 120.3 ?
C11 C12 C13 . . 120.41(15) ?
C11 C12 H12 . . 119.8 ?
C13 C12 H12 . . 119.8 ?
C12 C13 C14 . . 120.17(15) ?
C12 C13 H13 . . 119.9 ?
C14 C13 H13 . . 119.9 ?
O2 C14 C13 . . 123.04(13) ?
O2 C14 C9 . . 116.28(12) ?
C13 C14 C9 . . 120.67(14) ?
C2 C15 H15A . . 109.5 ?
C2 C15 H15B . . 109.5 ?
H15A C15 H15B . . 109.5 ?
C2 C15 H15C . . 109.5 ?
H15A C15 H15C . . 109.5 ?
H15B C15 H15C . . 109.5 ?
C21 C16 C17 . . 117.99(13) ?
C21 C16 C7 . . 122.65(12) ?
C17 C16 C7 . . 119.37(13) ?
O3 C17 C18 . . 123.70(13) ?
O3 C17 C16 . . 115.52(12) ?
C18 C17 C16 . . 120.78(14) ?
C19 C18 C17 . . 119.62(14) ?
C19 C18 H18 . . 120.2 ?
C17 C18 H18 . . 120.2 ?
C20 C19 C18 . . 120.67(14) ?
C20 C19 H19 . . 119.7 ?
C18 C19 H19 . . 119.7 ?
C19 C20 C21 . . 119.53(16) ?
C19 C20 H20 . . 120.2 ?
C21 C20 H20 . . 120.2 ?
C16 C21 C20 . . 121.40(14) ?
C16 C21 H21 . . 119.3 ?
C20 C21 H21 . . 119.3 ?
O2 C22 H22A . . 109.5 ?
O2 C22 H22B . . 109.5 ?
H22A C22 H22B . . 109.5 ?
O2 C22 H22C . . 109.5 ?
H22A C22 H22C . . 109.5 ?
H22B C22 H22C . . 109.5 ?
O3 C23 H23A . . 109.5 ?
O3 C23 H23B . . 109.5 ?
H23A C23 H23B . . 109.5 ?
O3 C23 H23C . . 109.5 ?
H23A C23 H23C . . 109.5 ?
H23B C23 H23C . . 109.5 ?
C7 N1 C1 . . 113.43(11) ?
C7 N1 H1A . . 108.5(10) ?
C1 N1 H1A . . 106.7(10) ?
C14 O2 C22 . . 118.30(12) ?
C17 O3 C23 . . 117.79(13) ?

loop_
_geom_bond_atom_site_label_1
_geom_bond_atom_site_label_2
_geom_bond_site_symmetry_2
_geom_bond_distance
_geom_bond_publ_flag
C1 N1 . 1.4663(17) ?
C1 C9 . 1.5191(19) ?
C1 C2 . 1.5672(19) ?
C1 H1 . 0.9800 ?
C2 C8 . 1.519(2) ?
C2 C15 . 1.524(2) ?
C2 C3 . 1.547(2) ?
C3 C4 . 1.521(2) ?
C3 H3A . 0.9700 ?
C3 H3B . 0.9700 ?
C4 C5 . 1.526(2) ?
C4 H4A . 0.9700 ?
C4 H4B . 0.9700 ?
C5 C6 . 1.539(2) ?
C5 H5A . 0.9700 ?
C5 H5B . 0.9700 ?
C6 C8 . 1.499(2) ?
C6 C7 . 1.547(2) ?
C6 H6 . 0.9800 ?
C7 N1 . 1.4628(17) ?
C7 C16 . 1.5111(19) ?
C7 H7 . 0.9800 ?
C8 O1 . 1.2099(18) ?
C9 C10 . 1.389(2) ?
C9 C14 . 1.4044(19) ?
C10 C11 . 1.386(2) ?
C10 H10 . 0.9300 ?
C11 C12 . 1.373(2) ?
C11 H11 . 0.9300 ?
C12 C13 . 1.377(2) ?
C12 H12 . 0.9300 ?
C13 C14 . 1.386(2) ?
C13 H13 . 0.9300 ?
C14 O2 . 1.3719(17) ?
C15 H15A . 0.9600 ?
C15 H15B . 0.9600 ?
C15 H15C . 0.9600 ?
C16 C21 . 1.385(2) ?
C16 C17 . 1.4016(19) ?
C17 O3 . 1.3685(17) ?
C17 C18 . 1.384(2) ?
C18 C19 . 1.384(2) ?
C18 H18 . 0.9300 ?
C19 C20 . 1.369(2) ?
C19 H19 . 0.9300 ?
C20 C21 . 1.389(2) ?
C20 H20 . 0.9300 ?
C21 H21 . 0.9300 ?
C22 O2 . 1.4181(18) ?
C22 H22A . 0.9600 ?
C22 H22B . 0.9600 ?
C22 H22C . 0.9600 ?
C23 O3 . 1.414(2) ?
C23 H23A . 0.9600 ?
C23 H23B . 0.9600 ?
C23 H23C . 0.9600 ?
N1 H1A . 0.862(15) ?

loop_
_geom_hbond_atom_site_label_D
_geom_hbond_atom_site_label_H
_geom_hbond_atom_site_label_A
_geom_hbond_site_symmetry_A
_geom_hbond_distance_DH
_geom_hbond_distance_HA
_geom_hbond_distance_DA
_geom_hbond_angle_DHA
N1 H1A Cg1 3_656 0.862(15) 2.852(3) 3.6276(14) 150.6(12)

loop_
_geom_torsion_atom_site_label_1
_geom_torsion_atom_site_label_2
_geom_torsion_atom_site_label_3
_geom_torsion_atom_site_label_4
_geom_torsion_site_symmetry_1
_geom_torsion_site_symmetry_2
_geom_torsion_site_symmetry_3
_geom_torsion_site_symmetry_4
_geom_torsion
_geom_torsion_publ_flag
N1 C1 C2 C8 . . . . 56.53(14) ?
C9 C1 C2 C8 . . . . 179.06(12) ?
N1 C1 C2 C15 . . . . 175.70(12) ?
C9 C1 C2 C15 . . . . -61.77(16) ?
N1 C1 C2 C3 . . . . -60.04(15) ?
C9 C1 C2 C3 . . . . 62.49(16) ?
C8 C2 C3 C4 . . . . -51.75(17) ?
C15 C2 C3 C4 . . . . -171.39(14) ?
C1 C2 C3 C4 . . . . 63.89(17) ?
C2 C3 C4 C5 . . . . 44.90(19) ?
C3 C4 C5 C6 . . . . -43.79(19) ?
C4 C5 C6 C8 . . . . 51.92(17) ?
C4 C5 C6 C7 . . . . -68.05(17) ?
C8 C6 C7 N1 . . . . -58.41(14) ?
C5 C6 C7 N1 . . . . 62.92(15) ?
C8 C6 C7 C16 . . . . 178.70(11) ?
C5 C6 C7 C16 . . . . -59.97(16) ?
C5 C6 C8 O1 . . . . 119.23(16) ?
C7 C6 C8 O1 . . . . -115.79(16) ?
C5 C6 C8 C2 . . . . -62.18(15) ?
C7 C6 C8 C2 . . . . 62.80(15) ?
C15 C2 C8 O1 . . . . -1.6(2) ?
C3 C2 C8 O1 . . . . -120.63(16) ?
C1 C2 C8 O1 . . . . 117.57(16) ?
C15 C2 C8 C6 . . . . 179.84(13) ?
C3 C2 C8 C6 . . . . 60.79(15) ?
C1 C2 C8 C6 . . . . -61.01(15) ?
N1 C1 C9 C10 . . . . 34.09(17) ?
C2 C1 C9 C10 . . . . -89.44(16) ?
N1 C1 C9 C14 . . . . -142.65(13) ?
C2 C1 C9 C14 . . . . 93.82(16) ?
C14 C9 C10 C11 . . . . 0.2(2) ?
C1 C9 C10 C11 . . . . -176.64(14) ?
C9 C10 C11 C12 . . . . -0.4(3) ?
C10 C11 C12 C13 . . . . 0.0(3) ?
C11 C12 C13 C14 . . . . 0.4(3) ?
C12 C13 C14 O2 . . . . 177.88(14) ?
C12 C13 C14 C9 . . . . -0.5(2) ?
C10 C9 C14 O2 . . . . -178.29(13) ?
C1 C9 C14 O2 . . . . -1.4(2) ?
C10 C9 C14 C13 . . . . 0.2(2) ?
C1 C9 C14 C13 . . . . 177.06(13) ?
N1 C7 C16 C21 . . . . -20.15(19) ?
C6 C7 C16 C21 . . . . 101.66(15) ?
N1 C7 C16 C17 . . . . 160.12(12) ?
C6 C7 C16 C17 . . . . -78.06(16) ?
C21 C16 C17 O3 . . . . 179.13(12) ?
C7 C16 C17 O3 . . . . -1.14(19) ?
C21 C16 C17 C18 . . . . -0.8(2) ?
C7 C16 C17 C18 . . . . 178.93(13) ?
O3 C17 C18 C19 . . . . -179.09(14) ?
C16 C17 C18 C19 . . . . 0.8(2) ?
C17 C18 C19 C20 . . . . -0.1(2) ?
C18 C19 C20 C21 . . . . -0.7(3) ?
C17 C16 C21 C20 . . . . 0.0(2) ?
C7 C16 C21 C20 . . . . -179.71(14) ?
C19 C20 C21 C16 . . . . 0.7(3) ?
C16 C7 N1 C1 . . . . -176.79(11) ?
C6 C7 N1 C1 . . . . 59.86(15) ?
C9 C1 N1 C7 . . . . 174.42(11) ?
C2 C1 N1 C7 . . . . -59.77(15) ?
C13 C14 O2 C22 . . . . 9.9(2) ?
C9 C14 O2 C22 . . . . -171.66(14) ?
C18 C17 O3 C23 . . . . 9.8(2) ?
C16 C17 O3 C23 . . . . -170.10(16) ?
